data_2002694
loop_
_publ_author_name
'Strunk, M'
'Mueller-Buschbaum, Hk'

_publ_section_title
;
Einkristall-Roentgenstrukturanalyse von Sr3 Ti Ga10 O20
;
_journal_name_full
;
Zeitschrift fuer Anorganische und Allgemeine Chemie
;
_journal_page_first 323
_journal_page_last 325
_journal_paper_doi 10.1002/zaac.19946200219
_journal_volume 620
_journal_year 1994
_chemical_formula_structural 'Sr3 (Ti Ga10 O20)'
_chemical_formula_sum 'Ga10 O20 Sr3 Ti'
_chemical_name_systematic 'Tristrontium tecto-titanodecagallate'
_space_group_IT_number 12
_symmetry_cell_setting monoclinic
_symmetry_Int_Tables_number 12
_symmetry_space_group_name_Hall '-C 2y'
_symmetry_space_group_name_H-M 'C 1 2/m 1'
_cell_angle_alpha 90
_cell_angle_beta 108.57(1)
_cell_angle_gamma 90
_cell_formula_units_Z 2
_cell_length_a 15.451(4)
_cell_length_b 11.579(3)
_cell_length_c 5.051(2)
_cell_volume 856.6
_refine_ls_R_factor_all 0.081
_cod_database_code 2002694

loop_
_symmetry_equiv_pos_as_xyz
x,y,z
x,-y,z
-x,-y,-z
-x,y,-z
1/2+x,1/2+y,z
1/2+x,1/2-y,z
1/2-x,1/2-y,-z
1/2-x,1/2+y,-z

loop_
_atom_site_aniso_label
_atom_site_aniso_B_11
_atom_site_aniso_B_12
_atom_site_aniso_B_13
_atom_site_aniso_B_22
_atom_site_aniso_B_23
_atom_site_aniso_B_33
Sr1 0.60(8) 0. -0.44(72) 1.04(10) 0. 1.32(10)
Sr2 0.68(6) 0. -0.56(6) 0.42(6) 0. 1.94(8)
Ti1 0.89(12) 0. 0.17(10) 0.58(11) 0. 0.32(10)
Ga1 0.89(12) 0. 0.17(10) 0.58(11) 0. 0.32(10)
Ti2 0.60(7) 0. 0.21(6) 0.51(7) 0. 0.42(6)
Ga2 0.60(7) 0. 0.21(6) 0.51(7) 0. 0.42(6)
Ga3 0.68(5) 0.03(4) 0.31(3) 0.48(4) 0.07(4) 0.34(4)
Ga4 1.03(5) 0.06(4) 0.30(4) 0.60(5) 0.06(4) 0.46(5)

loop_
_atom_site_label
_atom_site_type_symbol
_atom_site_symmetry_multiplicity
_atom_site_Wyckoff_symbol
_atom_site_fract_x
_atom_site_fract_y
_atom_site_fract_z
_atom_site_occupancy
_atom_site_attached_hydrogens
_atom_site_calc_flag
Sr1 Sr2+ 2 a 0. 0. 0. 1. 0 d
Sr2 Sr2+ 4 i 0.2781(1) 0. 0.2776(4) 1. 0 d
Ti1 Ti4+ 2 b 0. 0.5 0. 0.5 0 d
Ga1 Ga3+ 2 b 0. 0.5 0. 0.5 0 d
Ti2 Ti4+ 4 h 0. 0.3658(2) 0.5 0.25 0 d
Ga2 Ga3+ 4 h 0. 0.3658(2) 0.5 0.75 0 d
Ga3 Ga3+ 8 j 0.1395(1) 0.2841(1) 0.1658(3) 1. 0 d
Ga4 Ga3+ 8 j 0.1430(1) 0.1354(1) 0.6535(3) 1. 0 d
O1 O2- 4 i 0.567(1) 0. 0.390(1) 1. 0 d
O2 O2- 8 j 0.081(1) 0.253(1) 0.428(1) 1. 0 d
O3 O2- 8 j 0.425(1) 0.119(1) 0.109(1) 1. 0 d
O4 O2- 4 i 0.905(1) 0. 0.499(1) 1. 0 d
O5 O2- 8 j 0.742(1) 0.137(1) 0.343(1) 1. 0 d
O6 O2- 8 j 0.141 0.142(1) 0.012(1) 1. 0 d

loop_
_atom_type_symbol
_atom_type_oxidation_number
Sr2+ 2.000
Ti4+ 4.000
Ga3+ 3.000
O2- -2.000
